data_4519141
loop_
_publ_author_name
'Zhang, Tao'
'Chen, Hongtai'
'Liu, Shurong'
'Lv, Hongxiao'
'Zhang, Xiutang'
'Li, Qiaoling'

_publ_section_title
;
 Highly Robust {Ln4}-Organic Frameworks (Ln = Ho, Yb) for Excellent
 Catalytic Performance on Cycloaddition Reaction of Epoxides with CO2 and
 Knoevenagel Condensation
;
_journal_name_full 'ACS Catalysis'
_journal_page_first 14916
_journal_page_last 14925
_journal_paper_doi 10.1021/acscatal.1c04260
_journal_year 2021
_chemical_formula_moiety '0.17(C342 H138 Ho24 N12 O156)'
_chemical_formula_sum 'C57 H27 Ho4 N2 O26'
_chemical_formula_weight 1815.52
_space_group_crystal_system hexagonal
_space_group_IT_number 193
_space_group_name_Hall '-P 6c 2'
_space_group_name_H-M_alt 'P 63/m c m'
_atom_sites_solution_hydrogens mixed
_atom_sites_solution_primary dual
_audit_creation_date 2021-09-10
_audit_creation_method
;
Olex2 1.2
(compiled 2018.05.29 svn.r3508 for OlexSys, GUI svn.r5506)
;
_cell_angle_alpha 90
_cell_angle_beta 90
_cell_angle_gamma 120
_cell_formula_units_Z 6
_cell_length_a 22.209(9)
_cell_length_b 22.209
_cell_length_c 38.44(2)
_cell_measurement_reflns_used 5375
_cell_measurement_temperature 296
_cell_measurement_theta_max 24.097
_cell_measurement_theta_min 2.434
_cell_volume 16420(11)
_computing_cell_refinement 'SAINT V8.38A (?, 2016)'
_computing_data_reduction 'SAINT V8.38A (?, 2016)'
_computing_molecular_graphics 'Olex2 (Dolomanov et al., 2009)'
_computing_publication_material 'Olex2 (Dolomanov et al., 2009)'
_computing_structure_refinement 'ShelXL (Sheldrick, 2015)'
_computing_structure_solution 'ShelXT (Sheldrick, 2015)'
_diffrn_ambient_temperature 296.15
_diffrn_measured_fraction_theta_full 0.996
_diffrn_measured_fraction_theta_max 0.996
_diffrn_measurement_device_type 'Bruker D8 VENTURE PHOTON II'
_diffrn_measurement_method 'phi and omega scans'
_diffrn_radiation_type MoK\a
_diffrn_radiation_wavelength 0.71073
_diffrn_reflns_av_R_equivalents 0.1129
_diffrn_reflns_av_unetI/netI 0.0426
_diffrn_reflns_Laue_measured_fraction_full 0.996
_diffrn_reflns_Laue_measured_fraction_max 0.996
_diffrn_reflns_limit_h_max 26
_diffrn_reflns_limit_h_min -22
_diffrn_reflns_limit_k_max 26
_diffrn_reflns_limit_k_min -26
_diffrn_reflns_limit_l_max 45
_diffrn_reflns_limit_l_min -42
_diffrn_reflns_number 81115
_diffrn_reflns_point_group_measured_fraction_full 0.996
_diffrn_reflns_point_group_measured_fraction_max 0.996
_diffrn_reflns_theta_full 25.099
_diffrn_reflns_theta_max 25.099
_diffrn_reflns_theta_min 2.368
_exptl_absorpt_coefficient_mu 2.907
_exptl_absorpt_correction_T_max 0.7457
_exptl_absorpt_correction_T_min 0.6613
_exptl_absorpt_correction_type multi-scan
_exptl_absorpt_process_details
'SADABS-2016/2 (Bruker,2016/2) was used for absorption correction. wR2(int) was 0.1153 before and 0.0882 after correction. The Ratio of minimum to maximum transmission is 0.8868. The \l/2 correction factor is Not present.'
_exptl_crystal_colour yellow
_exptl_crystal_colour_primary yellow
_exptl_crystal_density_diffrn 1.102
_exptl_crystal_description block
_exptl_crystal_F_000 5154
_exptl_crystal_size_max 0.17
_exptl_crystal_size_mid 0.15
_exptl_crystal_size_min 0.14
_refine_diff_density_max 1.301
_refine_diff_density_min -1.064
_refine_diff_density_rms 0.094
_refine_ls_extinction_method none
_refine_ls_goodness_of_fit_ref 1.097
_refine_ls_hydrogen_treatment mixed
_refine_ls_matrix_type full
_refine_ls_number_parameters 240
_refine_ls_number_reflns 5186
_refine_ls_number_restraints 42
_refine_ls_restrained_S_all 1.114
_refine_ls_R_factor_all 0.0521
_refine_ls_R_factor_gt 0.0398
_refine_ls_shift/su_max 0.001
_refine_ls_shift/su_mean 0.000
_refine_ls_structure_factor_coef Fsqd
_refine_ls_weighting_details 'w=1/[\s^2^(Fo^2^)+(0.0504P)^2^+13.5288P] where P=(Fo^2^+2Fc^2^)/3'
_refine_ls_weighting_scheme calc
_refine_ls_wR_factor_gt 0.0989
_refine_ls_wR_factor_ref 0.1058
_reflns_Friedel_coverage 0.000
_reflns_number_gt 4051
_reflns_number_total 5186
_reflns_threshold_expression 'I > 2\s(I)'
_cod_data_source_file cs1c04260_si_002.cif
_cod_data_source_block m5484_0m
_cod_original_cell_volume 16421(15)
_cod_database_code 4519141
_shelx_shelxl_version_number 2018/3
_shelx_space_group_comment
;
The symmetry employed for this shelxl refinement is uniquely defined
by the following loop, which should always be used as a source of
symmetry information in preference to the above space-group names.
They are only intended as comments.
;
_shelx_estimated_absorpt_t_max 0.686
_shelx_estimated_absorpt_t_min 0.638
_olex2_refinement_description
;
1. Fixed Uiso
 At 1.2 times of:
  All C(H) groups
2. Restrained distances
 C19-H19
 0.97 with sigma of 0.02
 C8-C17
 1.42 with sigma of 0.02
 O7-H7
 0.85 with sigma of 0.02
 C17-C17_$1
 2.2 with sigma of 0.04
 C15-C15_$1
 2.2 with sigma of 0.04
 C16-C16_$1
 2.2 with sigma of 0.04
3. Uiso/Uaniso restraints and constraints
Uanis(C19) \\sim Ueq, Uanis(C17) \\sim Ueq, Uanis(C18) \\sim Ueq, Uanis(C15)
\\sim Ueq: with sigma of 0.01 and sigma for terminal atoms of 0.02
Uanis(O5A) \\sim Ueq, Uanis(O5B) \\sim Ueq: with sigma of 0.005 and sigma for
terminal atoms of 0.01
4. Others
 Sof(O5B)=1-FVAR(1)
 Sof(O5A)=FVAR(1)
 Fixed Sof: C15(0.5) H15(0.5) C16(0.5) C8(0.5) C17(0.5) C18(0.5) H18(0.5)
5.a Aromatic/amide H refined with riding coordinates:
 C5(H5), C9(H9), C15(H15), C18(H18), C12(H12), C14(H14)
5.b Fitted hexagon refined as free rotating group:
 C11(C15,C16,C8,C17,C18)
;
_olex2_submission_special_instructions 'No special instructions were received'

loop_
_space_group_symop_operation_xyz
'x, y, z'
'-y, x-y, z'
'-x+y, -x, z'
'-x, -y, z+1/2'
'y, -x+y, z+1/2'
'x-y, x, z+1/2'
'y, x, -z+1/2'
'x-y, -y, -z+1/2'
'-x, -x+y, -z+1/2'
'-y, -x, -z'
'-x+y, y, -z'
'x, x-y, -z'
'-x, -y, -z'
'y, -x+y, -z'
'x-y, x, -z'
'x, y, -z-1/2'
'-y, x-y, -z-1/2'
'-x+y, -x, -z-1/2'
'-y, -x, z-1/2'
'-x+y, y, z-1/2'
'x, x-y, z-1/2'
'y, x, z'
'x-y, -y, z'
'-x, -x+y, z'

loop_
_atom_site_label
_atom_site_type_symbol
_atom_site_fract_x
_atom_site_fract_y
_atom_site_fract_z
_atom_site_U_iso_or_equiv
_atom_site_adp_type
_atom_site_occupancy
_atom_site_site_symmetry_order
_atom_site_calc_flag
_atom_site_refinement_flags_posn
_atom_site_refinement_flags_adp
_atom_site_refinement_flags_occupancy
_atom_site_disorder_assembly
_atom_site_disorder_group
Ho1 Ho 1.000000 0.45550(2) 0.65587(2) 0.03725(13) Uani 1 2 d S T P . .
Ho2 Ho 0.90045(2) 0.42185(2) 0.750000 0.03777(13) Uani 1 2 d S T P . .
O1 O 0.5692(2) 0.0783(2) 0.65947(10) 0.0466(10) Uani 1 1 d . . . . .
O2 O 0.6107(2) 0.1156(2) 0.71263(10) 0.0553(11) Uani 1 1 d . . . . .
O3 O 0.9171(3) 0.3506(2) 0.67059(13) 0.0763(15) Uani 1 1 d . . . . .
O4 O 0.8365(2) 0.3415(2) 0.70790(13) 0.0697(13) Uani 1 1 d . . . . .
N1 N 0.6404(3) 0.000000 0.63493(15) 0.0401(16) Uani 1 2 d S T P . .
C1 C 0.6184(3) 0.1098(3) 0.68042(14) 0.0400(13) Uani 1 1 d . . . . .
C2 C 0.6638(3) 0.0599(3) 0.61671(14) 0.0454(14) Uani 1 1 d . . . . .
C3 C 0.5646(6) 0.000000 0.4140(2) 0.068(3) Uani 1 2 d S T P . .
C4 C 0.6149(5) 0.000000 0.5628(2) 0.054(2) Uani 1 2 d S T P . .
C5 C 0.7400(3) 0.2094(3) 0.68189(15) 0.0458(15) Uani 1 1 d . . . . .
H5 H 0.729162 0.222748 0.702828 0.055 Uiso 1 1 calc R . . . .
C6 C 0.6907(3) 0.1477(3) 0.66601(13) 0.0395(13) Uani 1 1 d . . . . .
C7 C 0.7101(3) 0.1270(3) 0.63560(14) 0.0486(15) Uani 1 1 d . . . . .
C9 C 0.6516(3) 0.0617(3) 0.58155(14) 0.0495(16) Uani 1 1 d . . . . .
H9 H 0.667915 0.104188 0.570378 0.059 Uiso 1 1 calc R . . . .
C10 C 0.8048(3) 0.2512(3) 0.66707(16) 0.0525(16) Uani 1 1 d . . . . .
C11 C 0.5794(4) 0.000000 0.45329(12) 0.064(3) Uani 1 2 d S T P A .
C15 C 0.5843(4) 0.0539(2) 0.47374(16) 0.070(4) Uani 0.5 1 d DG U . A 1
H15 H 0.579956 0.089550 0.463608 0.084 Uiso 0.5 1 calc R . . A 1
C16 C 0.5957(5) 0.0545(4) 0.50932(15) 0.064(4) Uani 0.5 1 d DG . . A 1
C8 C 0.6022(5) 0.0003(5) 0.52446(12) 0.059(3) Uani 1 2 d DG . . . .
C17 C 0.5974(5) -0.0527(4) 0.50401(19) 0.099(6) Uani 0.5 1 d DG U . A 2
C18 C 0.5860(5) -0.0533(2) 0.46842(17) 0.092(5) Uani 0.5 1 d G U . A 2
H18 H 0.582704 -0.089342 0.454743 0.111 Uiso 0.5 1 calc R . . A 2
C12 C 0.7759(3) 0.1688(4) 0.62167(17) 0.071(2) Uani 1 1 d . . . . .
H12 H 0.788496 0.154963 0.601420 0.085 Uiso 1 1 calc R . . . .
C13 C 0.8569(4) 0.3198(3) 0.68347(18) 0.0556(17) Uani 1 1 d . . . . .
C14 C 0.8221(3) 0.2296(4) 0.63704(18) 0.074(2) Uani 1 1 d . . . . .
H14 H 0.865890 0.256832 0.627225 0.088 Uiso 1 1 calc R . . . .
O5A O 0.5638(11) -0.0482(8) 0.3959(4) 0.080(7) Uani 0.38(2) 1 d . U . B 1
O7 O 1.000000 0.4729(2) 0.71575(11) 0.0207(10) Uani 1 2 d DS T P . .
O6 O 0.9411(3) 0.3430(3) 0.750000 0.0573(16) Uani 1 2 d S T P . .
O1W O 0.7692(6) 0.3873(6) 0.750000 0.145(4) Uani 1 2 d S T P . .
C19 C 1.000000 0.3453(8) 0.750000 0.075(4) Uani 1 4 d DS TU P . .
H19 H 1.000000 0.3002(12) 0.750000 0.09(5) Uiso 1 4 d DS T P . .
H7 H 1.000000 0.5091(11) 0.719(2) 0.06(3) Uiso 1 2 d DS T P . .
O5B O 0.5156(7) -0.0506(5) 0.3996(2) 0.093(5) Uani 0.62(2) 1 d . U . B 12

loop_
_atom_site_aniso_label
_atom_site_aniso_U_11
_atom_site_aniso_U_22
_atom_site_aniso_U_33
_atom_site_aniso_U_23
_atom_site_aniso_U_13
_atom_site_aniso_U_12
Ho1 0.02612(19) 0.0513(2) 0.0259(2) -0.00539(14) 0.000 0.01306(10)
Ho2 0.0359(2) 0.0437(2) 0.0239(2) 0.000 0.000 0.01254(18)
O1 0.044(2) 0.043(2) 0.035(2) -0.0067(18) -0.0049(18) 0.0086(19)
O2 0.043(2) 0.072(3) 0.030(2) -0.006(2) 0.0066(18) 0.012(2)
O3 0.055(3) 0.059(3) 0.071(3) 0.002(3) -0.012(3) -0.004(3)
O4 0.065(3) 0.055(3) 0.071(3) -0.023(3) -0.024(3) 0.017(3)
N1 0.054(3) 0.039(4) 0.022(3) 0.000 0.008(3) 0.0196(19)
C1 0.051(4) 0.031(3) 0.029(3) 0.001(2) 0.002(3) 0.013(3)
C2 0.060(4) 0.038(3) 0.026(3) -0.001(2) 0.000(3) 0.015(3)
C3 0.103(7) 0.048(6) 0.034(5) 0.000 0.004(5) 0.024(3)
C4 0.077(5) 0.041(5) 0.032(5) 0.000 -0.001(4) 0.020(2)
C5 0.049(4) 0.044(3) 0.029(3) -0.008(3) -0.003(3) 0.011(3)
C6 0.043(3) 0.034(3) 0.026(3) 0.000(2) 0.002(2) 0.008(3)
C7 0.055(4) 0.046(3) 0.025(3) -0.010(3) -0.001(3) 0.011(3)
C9 0.072(4) 0.034(3) 0.028(3) 0.002(2) 0.004(3) 0.015(3)
C10 0.045(4) 0.044(3) 0.039(4) -0.007(3) -0.003(3) 0.000(3)
C11 0.096(6) 0.057(6) 0.026(5) 0.000 -0.004(4) 0.028(3)
C15 0.084(8) 0.060(7) 0.067(8) -0.009(6) -0.019(6) 0.037(6)
C16 0.118(12) 0.043(7) 0.024(7) 0.006(5) -0.008(7) 0.034(8)
C8 0.096(6) 0.046(5) 0.019(4) 0.000 0.000(4) 0.023(3)
C17 0.127(10) 0.094(9) 0.072(9) -0.006(7) -0.012(7) 0.052(7)
C18 0.133(10) 0.081(8) 0.075(8) -0.003(6) -0.011(7) 0.062(7)
C12 0.061(4) 0.075(5) 0.047(4) -0.016(4) 0.027(3) 0.011(4)
C13 0.059(4) 0.044(4) 0.049(4) -0.008(3) -0.025(3) 0.014(3)
C14 0.047(4) 0.069(5) 0.051(4) -0.010(4) 0.007(3) -0.012(4)
O5A 0.102(8) 0.077(7) 0.071(7) -0.003(4) -0.006(4) 0.052(5)
O7 0.014(2) 0.032(2) 0.010(2) -0.0015(17) 0.000 0.0071(11)
O6 0.054(4) 0.060(4) 0.052(4) 0.000 0.000 0.024(3)
O1W 0.157(10) 0.149(9) 0.155(9) 0.000 0.000 0.095(8)
C19 0.078(8) 0.077(7) 0.070(8) 0.000 0.000 0.039(4)
O5B 0.087(6) 0.095(5) 0.060(5) 0.003(4) -0.012(4) 0.017(4)

loop_
_atom_type_symbol
_atom_type_description
_atom_type_scat_dispersion_real
_atom_type_scat_dispersion_imag
_atom_type_scat_source
C C 0.0033 0.0016 'International Tables Vol C Tables 4.2.6.8 and 6.1.1.4'
H H 0.0000 0.0000 'International Tables Vol C Tables 4.2.6.8 and 6.1.1.4'
Ho Ho -0.2175 4.6783 'International Tables Vol C Tables 4.2.6.8 and 6.1.1.4'
N N 0.0061 0.0033 'International Tables Vol C Tables 4.2.6.8 and 6.1.1.4'
O O 0.0106 0.0060 'International Tables Vol C Tables 4.2.6.8 and 6.1.1.4'

loop_
_geom_angle_atom_site_label_1
_geom_angle_atom_site_label_2
_geom_angle_atom_site_label_3
_geom_angle
_geom_angle_site_symmetry_1
_geom_angle_site_symmetry_3
_geom_angle_publ_flag
O1 Ho1 O1 84.4(2) 22_655 2_655 ?
O1 Ho1 C3 100.5(2) 22_655 14_666 ?
O1 Ho1 C3 100.5(2) 2_655 14_666 ?
O1 Ho1 O5A 95.1(5) 22_655 10_666 ?
O1 Ho1 O5A 127.5(4) 2_655 10_666 ?
O1 Ho1 O5A 95.1(5) 2_655 14_666 ?
O1 Ho1 O5A 127.5(4) 22_655 14_666 ?
O1 Ho1 O7 79.47(13) 22_655 . ?
O1 Ho1 O7 79.47(13) 2_655 . ?
O1 Ho1 O5B 75.6(3) 22_655 10_666 ?
O1 Ho1 O5B 108.0(4) 2_655 10_666 ?
O1 Ho1 O5B 75.7(3) 2_655 14_666 ?
O1 Ho1 O5B 108.0(4) 22_655 14_666 ?
O3 Ho1 O1 88.30(19) 24_765 22_655 ?
O3 Ho1 O1 88.31(19) . 2_655 ?
O3 Ho1 O1 160.56(16) . 22_655 ?
O3 Ho1 O1 160.56(16) 24_765 2_655 ?
O3 Ho1 O3 92.8(3) . 24_765 ?
O3 Ho1 C3 98.5(2) 24_765 14_666 ?
O3 Ho1 C3 98.5(2) . 14_666 ?
O3 Ho1 O5A 71.1(4) . 14_666 ?
O3 Ho1 O5A 103.7(5) 24_765 14_666 ?
O3 Ho1 O5A 103.6(5) . 10_666 ?
O3 Ho1 O5A 71.1(4) 24_765 10_666 ?
O3 Ho1 O7 81.50(15) . . ?
O3 Ho1 O7 81.49(15) 24_765 . ?
O3 Ho1 O5B 123.8(3) 24_765 14_666 ?
O3 Ho1 O5B 87.4(4) . 14_666 ?
O3 Ho1 O5B 123.8(3) . 10_666 ?
O3 Ho1 O5B 87.4(4) 24_765 10_666 ?
O5A Ho1 C3 27.8(4) 14_666 14_666 ?
O5A Ho1 C3 27.8(4) 10_666 14_666 ?
O5A Ho1 O5A 45.6(7) 14_666 10_666 ?
O7 Ho1 C3 180.0(3) . 14_666 ?
O7 Ho1 O5A 152.2(4) . 10_666 ?
O7 Ho1 O5A 152.2(4) . 14_666 ?
O7 Ho1 O5B 153.0(3) . 10_666 ?
O7 Ho1 O5B 153.0(3) . 14_666 ?
O5B Ho1 O5A 54.6(3) 10_666 14_666 ?
O5B Ho1 O5A 25.7(4) 14_666 14_666 ?
Ho2 Ho2 H7 37.1(15) 9_766 . ?
O2 Ho2 Ho2 97.61(11) 2_655 9_766 ?
O2 Ho2 Ho2 97.61(11) 17_657 9_766 ?
O2 Ho2 O2 76.2(2) 17_657 2_655 ?
O2 Ho2 O6 140.81(10) 17_657 . ?
O2 Ho2 O6 140.81(10) 2_655 . ?
O2 Ho2 O1W 70.6(2) 2_655 . ?
O2 Ho2 O1W 70.6(2) 17_657 . ?
O2 Ho2 H7 62.1(12) 2_655 . ?
O2 Ho2 H7 98.1(10) 17_657 . ?
O4 Ho2 Ho2 122.35(13) 16_557 9_766 ?
O4 Ho2 Ho2 122.35(13) . 9_766 ?
O4 Ho2 O2 81.78(17) 16_557 17_657 ?
O4 Ho2 O2 136.55(17) 16_557 2_655 ?
O4 Ho2 O2 81.78(17) . 2_655 ?
O4 Ho2 O2 136.55(17) . 17_657 ?
O4 Ho2 O4 89.5(3) . 16_557 ?
O4 Ho2 O7 92.73(16) . . ?
O4 Ho2 O7 147.68(17) . 16_557 ?
O4 Ho2 O7 147.68(17) 16_557 . ?
O4 Ho2 O7 92.73(16) 16_557 16_557 ?
O4 Ho2 O6 74.86(17) . . ?
O4 Ho2 O6 74.86(17) 16_557 . ?
O4 Ho2 O1W 66.9(2) . . ?
O4 Ho2 O1W 66.9(2) 16_557 . ?
O4 Ho2 H7 104.0(17) . . ?
O4 Ho2 H7 159.4(16) 16_557 . ?
O7 Ho2 Ho2 34.52(9) . 9_766 ?
O7 Ho2 Ho2 34.52(9) 16_557 9_766 ?
O7 Ho2 O2 75.54(15) 16_557 17_657 ?
O7 Ho2 O2 116.73(16) . 17_657 ?
O7 Ho2 O2 75.54(15) . 2_655 ?
O7 Ho2 O2 116.73(16) 16_557 2_655 ?
O7 Ho2 O7 69.02(17) 16_557 . ?
O7 Ho2 O6 74.65(17) 16_557 . ?
O7 Ho2 O6 74.65(17) . . ?
O7 Ho2 O1W 142.34(13) 16_557 . ?
O7 Ho2 O1W 142.34(13) . . ?
O7 Ho2 H7 67.5(18) 16_557 . ?
O7 Ho2 H7 19.8(6) . . ?
O6 Ho2 Ho2 70.44(15) . 9_766 ?
O6 Ho2 O1W 124.9(3) . . ?
O6 Ho2 H7 93.4(5) . . ?
O1W Ho2 Ho2 164.7(3) . 9_766 ?
O1W Ho2 H7 132.7(12) . . ?
C1 O1 Ho1 143.4(4) . 3_665 ?
C1 O2 Ho2 137.5(4) . 3_665 ?
C13 O3 Ho1 140.8(5) . . ?
C13 O4 Ho2 129.1(4) . . ?
C2 N1 C2 116.3(6) . 23 ?
O1 C1 O2 124.2(5) . . ?
O1 C1 C6 117.8(5) . . ?
O2 C1 C6 117.8(5) . . ?
N1 C2 C7 117.3(5) . . ?
N1 C2 C9 123.3(5) . . ?
C9 C2 C7 119.2(5) . . ?
C11 C3 Ho1 177.2(9) . 15_546 ?
O5A C3 Ho1 61.6(8) 23 15_546 ?
O5A C3 Ho1 61.6(8) . 15_546 ?
O5A C3 C11 116.8(10) 23 . ?
O5A C3 C11 116.8(10) . . ?
O5A C3 O5A 93.8(18) . 23 ?
O5B C3 Ho1 59.2(6) . 15_546 ?
O5B C3 Ho1 59.2(6) 23 15_546 ?
O5B C3 C11 121.9(6) 23 . ?
O5B C3 C11 121.9(6) . . ?
O5B C3 O5B 103.7(14) . 23 ?
C9 C4 C9 116.6(8) 23 . ?
C9 C4 C8 121.9(6) 23 . ?
C9 C4 C8 121.5(5) . . ?
C6 C5 H5 119.3 . . ?
C10 C5 H5 119.3 . . ?
C10 C5 C6 121.3(5) . . ?
C5 C6 C1 119.0(5) . . ?
C5 C6 C7 117.9(5) . . ?
C7 C6 C1 123.0(5) . . ?
C6 C7 C2 123.8(5) . . ?
C12 C7 C2 116.4(5) . . ?
C12 C7 C6 119.7(5) . . ?
C2 C9 C4 120.2(6) . . ?
C2 C9 H9 119.9 . . ?
C4 C9 H9 119.9 . . ?
C5 C10 C13 121.2(6) . . ?
C14 C10 C5 119.3(5) . . ?
C14 C10 C13 119.6(6) . . ?
C15 C11 C3 118.5(5) 23 . ?
C15 C11 C3 118.5(4) . . ?
C15 C11 C15 96.4(2) . 23 ?
C18 C11 C3 121.5(4) . . ?
C18 C11 C3 121.4(4) 23 . ?
C18 C11 C18 95.0(2) 23 . ?
C11 C15 H15 120.0 . . ?
C11 C15 C16 120.0 . . ?
C16 C15 H15 120.0 . . ?
C8 C16 C15 119.7 . . ?
C16 C8 C4 120.0(9) 23 . ?
C16 C8 C4 120.6(6) . . ?
C16 C8 C16 95.8(4) . 23 ?
C17 C8 C4 119.5(6) . . ?
C17 C8 C4 120.1(9) 23 . ?
C17 C8 C16 119.9(2) 23 23 ?
C17 C8 C16 52.9(2) . 23 ?
C17 C8 C17 95.5(5) 23 . ?
C18 C17 C8 120.5 . . ?
C11 C18 H18 120.0 . . ?
C17 C18 C11 120.0 . . ?
C17 C18 H18 120.0 . . ?
C7 C12 H12 119.4 . . ?
C14 C12 C7 121.2(6) . . ?
C14 C12 H12 119.4 . . ?
O3 C13 C10 116.9(6) . . ?
O4 C13 O3 125.6(6) . . ?
O4 C13 C10 117.5(6) . . ?
C10 C14 H14 119.7 . . ?
C12 C14 C10 120.5(6) . . ?
C12 C14 H14 119.7 . . ?
C3 O5A Ho1 90.5(9) . 15_546 ?
Ho1 O7 H7 109(6) . . ?
Ho2 O7 Ho1 123.84(9) . . ?
Ho2 O7 Ho1 123.84(9) 9_766 . ?
Ho2 O7 Ho2 110.96(17) 9_766 . ?
Ho2 O7 H7 85(4) 9_766 . ?
Ho2 O7 H7 85(4) . . ?
C19 O6 Ho2 137.6(8) . . ?
O6 C19 O6 124.0(15) . 9_766 ?
O6 C19 H19 118.0(7) . . ?
O6 C19 H19 118.0(8) 9_766 . ?
C3 O5B Ho1 93.8(7) . 15_546 ?

loop_
_geom_bond_atom_site_label_1
_geom_bond_atom_site_label_2
_geom_bond_distance
_geom_bond_site_symmetry_2
_geom_bond_publ_flag
Ho1 O1 2.243(4) 2_655 ?
Ho1 O1 2.243(4) 22_655 ?
Ho1 O3 2.202(5) 24_765 ?
Ho1 O3 2.202(5) . ?
Ho1 C3 2.723(10) 14_666 ?
Ho1 O5A 2.397(14) 10_666 ?
Ho1 O5A 2.397(14) 14_666 ?
Ho1 O7 2.334(4) . ?
Ho1 O5B 2.345(9) 14_666 ?
Ho1 O5B 2.345(9) 10_666 ?
Ho2 Ho2 3.8293(16) 9_766 ?
Ho2 O2 2.327(4) 2_655 ?
Ho2 O2 2.327(4) 17_657 ?
Ho2 O4 2.299(4) . ?
Ho2 O4 2.299(4) 16_557 ?
Ho2 O7 2.324(3) 16_557 ?
Ho2 O7 2.324(3) . ?
Ho2 O6 2.338(6) . ?
Ho2 O1W 2.617(11) . ?
Ho2 H7 2.40(5) . ?
O1 C1 1.252(7) . ?
O2 C1 1.265(6) . ?
O3 C13 1.259(8) . ?
O4 C13 1.241(8) . ?
N1 C2 1.355(6) . ?
N1 C2 1.355(6) 23 ?
C1 C6 1.497(8) . ?
C2 C7 1.508(7) . ?
C2 C9 1.383(7) . ?
C3 C11 1.545(10) . ?
C3 O5A 1.271(15) 23 ?
C3 O5A 1.271(15) . ?
C3 O5B 1.238(11) . ?
C3 O5B 1.238(11) 23 ?
C4 C9 1.394(7) . ?
C4 C9 1.394(7) 23 ?
C4 C8 1.501(9) . ?
C5 H5 0.9300 . ?
C5 C6 1.396(7) . ?
C5 C10 1.386(8) . ?
C6 C7 1.401(7) . ?
C7 C12 1.388(8) . ?
C9 H9 0.9300 . ?
C10 C13 1.515(8) . ?
C10 C14 1.377(9) . ?
C11 C15 1.3902 . ?
C11 C15 1.390(6) 23 ?
C11 C18 1.390(7) 23 ?
C11 C18 1.3898 . ?
C15 H15 0.9300 . ?
C15 C16 1.3900 . ?
C16 C8 1.4077 . ?
C8 C17 1.3740 . ?
C8 C17 1.366(13) 23 ?
C17 C18 1.3900 . ?
C18 H18 0.9300 . ?
C12 H12 0.9300 . ?
C12 C14 1.355(8) . ?
C14 H14 0.9300 . ?
O7 H7 0.82(2) . ?
O6 C19 1.282(9) . ?
C19 H19 1.00(2) . ?

loop_
_smtbx_masks_void_nr
_smtbx_masks_void_average_x
_smtbx_masks_void_average_y
_smtbx_masks_void_average_z
_smtbx_masks_void_volume
_smtbx_masks_void_count_electrons
_smtbx_masks_void_content
1 -0.755 -0.893 -0.233 9543.9 1131.4 ?
